data_4065678
loop_
_publ_author_name
'Cetiner, Derya'
'Norel, Lucie'
'Tranchier, Jean-Philippe'
'Rose-Munch, Fran\,coise'
'Rose, Eric'
'Herson, Patrick'

_publ_section_title
;
 Synthesis and Reactivity of
 (\h5-Hydroxyalkylcyclohexadienyl)Mn(CO)3Complexes
;
_journal_issue 7
_journal_name_full Organometallics
_journal_page_first 1778
_journal_paper_doi 10.1021/om100062m
_journal_volume 29
_journal_year 2010
_chemical_formula_moiety 'C21 H16 B1 F4 Mn1 O5 S1'
_chemical_formula_sum 'C21 H16 B F4 Mn O5 S'
_chemical_formula_weight 522.15
_space_group_IT_number 14
_symmetry_cell_setting monoclinic
_symmetry_space_group_name_Hall '-P 2ybc'
_symmetry_space_group_name_H-M 'P 1 21/c 1'
_atom_sites_solution_hydrogens geom
_atom_sites_solution_primary direct
_cell_angle_alpha 90
_cell_angle_beta 97.09(4)
_cell_angle_gamma 90
_cell_formula_units_Z 8
_cell_length_a 10.583(6)
_cell_length_b 39.81(3)
_cell_length_c 10.614(4)
_cell_measurement_reflns_used 25
_cell_measurement_temperature 295
_cell_measurement_theta_max 13
_cell_measurement_theta_min 12
_cell_volume 4438(5)
_computing_cell_refinement 'CAD4 EXPRESS, (Straver, 1992)'
_computing_data_collection 'CAD4 EXPRESS, (Straver, 1992)'
_computing_data_reduction 'RC93 (Watkin et al., 1994)'
_computing_molecular_graphics 'CAMERON (Watkin et al., 1996)'
_computing_publication_material 'CRYSTALS (Betteridge et al., 2003)'
_computing_structure_refinement 'CRYSTALS (Betteridge et al., 2003)'
_computing_structure_solution 'SHELXS 86 (Sheldrick, 1986)'
_diffrn_ambient_temperature 295
_diffrn_measured_fraction_theta_full 1.000
_diffrn_measured_fraction_theta_max 1.000
_diffrn_measurement_device 'Enraf-Nonius CAD4'
_diffrn_measurement_device_type Serial
_diffrn_measurement_method \w/2\q
_diffrn_radiation_monochromator graphite
_diffrn_radiation_type 'Cu K\a'
_diffrn_radiation_wavelength 1.54180
_diffrn_reflns_av_R_equivalents 0.096
_diffrn_reflns_limit_h_max 13
_diffrn_reflns_limit_h_min -13
_diffrn_reflns_limit_k_max 50
_diffrn_reflns_limit_k_min 0
_diffrn_reflns_limit_l_max 13
_diffrn_reflns_limit_l_min 0
_diffrn_reflns_number 10046
_diffrn_reflns_theta_full 76.747
_diffrn_reflns_theta_max 76.747
_diffrn_reflns_theta_min 2.220
_diffrn_standards_decay_% 8.18
_diffrn_standards_interval_time 3600
_diffrn_standards_number 2
_exptl_absorpt_coefficient_mu 6.314
_exptl_absorpt_correction_T_max 0.41
_exptl_absorpt_correction_T_min 0.25
_exptl_absorpt_correction_type psi-scan
_exptl_absorpt_process_details '(North et al., 1968)'
_exptl_crystal_colour yellow
_exptl_crystal_density_diffrn 1.563
_exptl_crystal_density_method 'not measured'
_exptl_crystal_description parallelepiped
_exptl_crystal_F_000 2112
_exptl_crystal_size_max 0.25
_exptl_crystal_size_mid 0.18
_exptl_crystal_size_min 0.14
_refine_diff_density_max 0.99
_refine_diff_density_min -0.73
_refine_ls_extinction_coef 330
_refine_ls_extinction_method 'Larson (1970), Equation 22'
_refine_ls_goodness_of_fit_ref 1.0938
_refine_ls_hydrogen_treatment refU
_refine_ls_matrix_type full
_refine_ls_number_parameters 597
_refine_ls_number_reflns 3866
_refine_ls_number_restraints 1
_refine_ls_R_factor_all 0.2027
_refine_ls_R_factor_gt 0.0932
_refine_ls_shift/su_max 0.007940
_refine_ls_structure_factor_coef F
_refine_ls_weighting_details
;
 Method, part 1, Chebychev polynomial, (Watkin, 1994, Prince, 1982) 
 [weight] = 1.0/[A~0~*T~0~(x)+A~1~*T~1~(x) ... +A~n-1~]*T~n-1~(x)] 
 where A~i~ are the Chebychev coefficients listed below and x= Fcalc/Fmax 
 Method = Robust Weighting (Prince, 1982) 
 W = [weight] * [1-(deltaF/6*sigmaF)^2^]^2^ 
 A~i~ are: 
 7.32 4.03 5.38 1.42 -0.322 
;
_refine_ls_weighting_scheme calc
_refine_ls_wR_factor_all 0.2616
_refine_ls_wR_factor_gt 0.0995
_refine_ls_wR_factor_ref 0.0995
_reflns_limit_h_max 13
_reflns_limit_h_min -13
_reflns_limit_k_max 50
_reflns_limit_k_min 0
_reflns_limit_l_max 13
_reflns_limit_l_min 0
_reflns_number_gt 3866
_reflns_number_total 9376
_reflns_threshold_expression I>2.0\s(I)
_oxford_refine_ls_r_factor_ref 0.0932
_oxford_reflns_number_all 9341
_oxford_reflns_threshold_expression_ref I>2.0\s(I)
_cod_data_source_file om100062m_si_001.cif
_cod_data_source_block 1
_cod_depositor_comments
;
The following automatic conversions were performed:

'_symmetry_cell_setting' value 'Monoclinic' changed to 'monoclinic'
according to /home/saulius/struct/CIF-dictionaries/cif_core.dic
dictionary named 'cif_core.dic' version 2.4.1 from
2010-06-29.

'_refine_ls_hydrogen_treatment' value 'refu' changed to
'refU' according to
/home/saulius/struct/CIF-dictionaries/cif_core.dic dictionary named
'cif_core.dic' version 2.4.1 from 2010-06-29.

Automatic conversion script
Id: cif_fix_values 1715 2011-07-08 13:25:40Z adriana 
;
_cod_original_sg_symbol_H-M 'P 1 21/c 1 '
_cod_original_formula_sum 'C21 H16 B1 F4 Mn1 O5 S1'
_cod_database_code 4065678

loop_
_symmetry_equiv_pos_as_xyz
x,y,z
-x,-y,-z
-x,y+1/2,-z+1/2
x,-y+1/2,z+1/2

loop_
_atom_site_label
_atom_site_type_symbol
_atom_site_fract_x
_atom_site_fract_y
_atom_site_fract_z
_atom_site_U_iso_or_equiv
_atom_site_occupancy
_atom_site_adp_type
_atom_site_refinement_flags_posn
Mn1 Mn 0.28042(13) 0.52189(3) 0.81006(12) 0.0470 1.0000 Uani .
S1 S 0.0616(3) 0.40033(7) 0.5030(3) 0.0854 1.0000 Uani .
C1 C 0.2152(8) 0.48697(19) 0.6555(7) 0.0498 1.0000 Uani .
C2 C 0.3499(7) 0.4847(2) 0.6852(9) 0.0571 1.0000 Uani .
C3 C 0.4275(9) 0.5137(3) 0.6852(10) 0.0713 1.0000 Uani .
C4 C 0.3723(11) 0.5446(2) 0.6480(9) 0.0712 1.0000 Uani .
C5 C 0.2400(10) 0.5473(2) 0.6264(9) 0.0628 1.0000 Uani .
C6 C 0.1627(9) 0.5190(2) 0.6272(7) 0.0577 1.0000 Uani .
C7 C 0.418(2) 0.6024(5) 0.609(3) 0.2390 1.0000 Uani D
C8 C 0.1288(7) 0.45672(19) 0.6535(7) 0.0441 1.0000 Uani .
C9 C 0.1323(8) 0.4383(2) 0.5291(8) 0.0552 1.0000 Uani .
C10 C 0.1850(13) 0.4493(3) 0.4263(9) 0.0916 1.0000 Uani .
C11 C 0.167(2) 0.4262(4) 0.3243(12) 0.1484 1.0000 Uani .
C12 C 0.0982(17) 0.3974(4) 0.3548(13) 0.1226 1.0000 Uani .
C13 C 0.1673(7) 0.43298(19) 0.7658(7) 0.0455 1.0000 Uani .
C14 C 0.2706(7) 0.41049(19) 0.7679(7) 0.0441 1.0000 Uani .
C15 C 0.3056(9) 0.3925(2) 0.8757(10) 0.0679 1.0000 Uani .
C16 C 0.2372(11) 0.3934(2) 0.9769(9) 0.0721 1.0000 Uani .
C17 C 0.1374(11) 0.4136(3) 0.9752(9) 0.0720 1.0000 Uani .
C18 C 0.0984(8) 0.43402(19) 0.8743(7) 0.0476 1.0000 Uani .
C19 C 0.3327(10) 0.4938(2) 0.9405(9) 0.0688 1.0000 Uani .
C20 C 0.1366(11) 0.5271(3) 0.8742(9) 0.0723 1.0000 Uani .
C21 C 0.3540(12) 0.5579(3) 0.8984(10) 0.0777 1.0000 Uani .
O1 O 0.0053(5) 0.47048(14) 0.6576(6) 0.0603 1.0000 Uani .
O2 O 0.4544(13) 0.5696(2) 0.6450(10) 0.1338 1.0000 Uani D
O19 O 0.3689(9) 0.47658(18) 1.0231(8) 0.1032 1.0000 Uani .
O20 O 0.0372(9) 0.5298(3) 0.9152(9) 0.1218 1.0000 Uani .
O21 O 0.4007(9) 0.58060(19) 0.9489(8) 0.1065 1.0000 Uani .
Mn2 Mn 0.08274(12) 0.68175(3) 0.06956(12) 0.0442 1.0000 Uani .
S2 S 0.4592(3) 0.67334(9) -0.0113(3) 0.0990 1.0000 Uani .
C31 C 0.2321(8) 0.67412(18) 0.2272(7) 0.0465 1.0000 Uani .
C32 C 0.1858(8) 0.70655(19) 0.2282(7) 0.0483 1.0000 Uani .
C33 C 0.0594(7) 0.7149(2) 0.2331(8) 0.0507 1.0000 Uani .
C34 C -0.0296(7) 0.6884(2) 0.2400(7) 0.0507 1.0000 Uani .
C35 C 0.0124(9) 0.6545(2) 0.2297(8) 0.0592 1.0000 Uani .
C36 C 0.1409(8) 0.6482(2) 0.2256(8) 0.0529 1.0000 Uani .
C37 C -0.1963(10) 0.7261(3) 0.2630(14) 0.0999 1.0000 Uani .
C38 C 0.3736(8) 0.66641(19) 0.2259(8) 0.0501 1.0000 Uani .
C39 C 0.4325(8) 0.6887(2) 0.1317(8) 0.0570 1.0000 Uani .
C40 C 0.4694(7) 0.7249(2) 0.1501(8) 0.0482 1.0000 Uani .
C41 C 0.5197(11) 0.7337(4) 0.0225(14) 0.0983 1.0000 Uani .
C42 C 0.5143(11) 0.7079(4) -0.0575(12) 0.0884 1.0000 Uani .
C43 C 0.4444(8) 0.6705(2) 0.3620(8) 0.0550 1.0000 Uani .
C44 C 0.3852(9) 0.6764(3) 0.4661(10) 0.0782 1.0000 Uani .
C45 C 0.4575(12) 0.6787(4) 0.5848(10) 0.1049 1.0000 Uani .
C46 C 0.5847(13) 0.6752(4) 0.5949(12) 0.0993 1.0000 Uani .
C47 C 0.6429(11) 0.6699(3) 0.4934(13) 0.0880 1.0000 Uani .
C48 C 0.5810(7) 0.6654(2) 0.3866(8) 0.0503 1.0000 Uani .
C49 C 0.1203(10) 0.6485(2) -0.0355(10) 0.0704 1.0000 Uani .
C50 C 0.1549(8) 0.7118(2) -0.0278(9) 0.0565 1.0000 Uani .
C51 C -0.0682(8) 0.6873(3) -0.0242(9) 0.0641 1.0000 Uani .
O31 O 0.3863(6) 0.63299(14) 0.1814(6) 0.0665 1.0000 Uani .
O32 O -0.1519(5) 0.69318(17) 0.2479(6) 0.0674 1.0000 Uani .
O49 O 0.1453(8) 0.6266(2) -0.1000(8) 0.1005 1.0000 Uani .
O50 O 0.2026(7) 0.73080(18) -0.0866(7) 0.0823 1.0000 Uani .
O51 O -0.1672(7) 0.6908(2) -0.0818(8) 0.1046 1.0000 Uani .
B1 B 0.3061(11) 0.5520(3) 0.2870(11) 0.0665 1.0000 Uani .
F11 F 0.3203(8) 0.52468(18) 0.3608(9) 0.1235 1.0000 Uani .
F12 F 0.4112(6) 0.57230(19) 0.3071(8) 0.1202 1.0000 Uani .
F13 F 0.2936(17) 0.5432(3) 0.1652(9) 0.2454 1.0000 Uani .
F14 F 0.2076(6) 0.56966(16) 0.3179(9) 0.1152 1.0000 Uani .
B2 B 0.0509(19) 0.6958(4) 0.6072(14) 0.0959 1.0000 Uani .
F21 F 0.1559(10) 0.7150(2) 0.6264(11) 0.1598 1.0000 Uani .
F22 F 0.0463(14) 0.6741(3) 0.5216(10) 0.1976 1.0000 Uani .
F23 F -0.0274(17) 0.7206(4) 0.5491(17) 0.2412 1.0000 Uani .
F24 F 0.0018(14) 0.6919(4) 0.7096(10) 0.2263 1.0000 Uani .
H1 H -0.0460 0.4555 0.6630 0.110(7) 1.0000 Uiso .
H2 H 0.3910 0.6200 0.2420 0.110(7) 1.0000 Uiso .
H21 H 0.3882 0.4635 0.7056 0.110(7) 1.0000 Uiso .
H31 H 0.5169 0.5121 0.7100 0.110(7) 1.0000 Uiso .
H51 H 0.2016 0.5687 0.6113 0.110(7) 1.0000 Uiso .
H61 H 0.0727 0.5215 0.6088 0.110(7) 1.0000 Uiso .
H71 H 0.4890 0.6164 0.6139 0.110(7) 1.0000 Uiso .
H72 H 0.3603 0.6103 0.6662 0.110(7) 1.0000 Uiso .
H73 H 0.3739 0.6020 0.5257 0.110(7) 1.0000 Uiso .
H101 H 0.2286 0.4701 0.4224 0.110(7) 1.0000 Uiso .
H111 H 0.1978 0.4296 0.2450 0.110(7) 1.0000 Uiso .
H121 H 0.0761 0.3791 0.2986 0.110(7) 1.0000 Uiso .
H141 H 0.3146 0.4079 0.6955 0.110(7) 1.0000 Uiso .
H151 H 0.3800 0.3790 0.8813 0.110(7) 1.0000 Uiso .
H161 H 0.2602 0.3795 1.0484 0.110(7) 1.0000 Uiso .
H171 H 0.0916 0.4140 1.0467 0.110(7) 1.0000 Uiso .
H181 H 0.0274 0.4485 0.8758 0.110(7) 1.0000 Uiso .
H321 H 0.2446 0.7245 0.2248 0.110(7) 1.0000 Uiso .
H331 H 0.0328 0.7377 0.2313 0.110(7) 1.0000 Uiso .
H351 H -0.0468 0.6364 0.2256 0.110(7) 1.0000 Uiso .
H361 H 0.1684 0.6257 0.2207 0.110(7) 1.0000 Uiso .
H371 H -0.2855 0.7256 0.2672 0.110(7) 1.0000 Uiso .
H372 H -0.1543 0.7354 0.3394 0.110(7) 1.0000 Uiso .
H373 H -0.1793 0.7395 0.1931 0.110(7) 1.0000 Uiso .
H401 H 0.4633 0.7389 0.2218 0.110(7) 1.0000 Uiso .
H411 H 0.5517 0.7553 0.0052 0.110(7) 1.0000 Uiso .
H421 H 0.5421 0.7103 -0.1394 0.110(7) 1.0000 Uiso .
H441 H 0.2951 0.6790 0.4576 0.110(7) 1.0000 Uiso .
H451 H 0.4175 0.6827 0.6593 0.110(7) 1.0000 Uiso .
H461 H 0.6339 0.6767 0.6758 0.110(7) 1.0000 Uiso .
H471 H 0.7339 0.6698 0.5008 0.110(7) 1.0000 Uiso .
H481 H 0.6249 0.6583 0.3179 0.110(7) 1.0000 Uiso .

loop_
_atom_site_aniso_label
_atom_site_aniso_U_11
_atom_site_aniso_U_22
_atom_site_aniso_U_33
_atom_site_aniso_U_23
_atom_site_aniso_U_13
_atom_site_aniso_U_12
Mn1 0.0600(9) 0.0395(7) 0.0409(7) -0.0032(5) 0.0034(6) 0.0043(6)
S1 0.113(2) 0.0666(15) 0.0729(17) -0.0111(13) -0.0028(15) -0.0137(15)
C1 0.065(6) 0.045(4) 0.040(4) -0.005(3) 0.009(4) 0.002(4)
C2 0.038(5) 0.059(5) 0.077(6) -0.011(4) 0.019(4) 0.000(4)
C3 0.060(6) 0.073(7) 0.083(7) -0.019(5) 0.015(5) -0.019(5)
C4 0.104(9) 0.055(5) 0.061(6) -0.003(4) 0.032(6) -0.035(6)
C5 0.075(7) 0.057(5) 0.055(5) 0.006(4) 0.001(4) -0.003(5)
C6 0.070(6) 0.068(6) 0.034(4) 0.009(4) 0.002(4) 0.003(5)
C7 0.145(19) 0.33(4) 0.25(3) -0.06(3) 0.047(19) -0.06(2)
C8 0.032(4) 0.055(5) 0.045(4) -0.004(3) 0.005(3) 0.005(3)
C9 0.067(6) 0.055(5) 0.043(4) 0.007(4) 0.005(4) 0.000(4)
C10 0.149(11) 0.080(7) 0.050(5) -0.015(5) 0.026(6) -0.043(7)
C11 0.26(2) 0.144(13) 0.049(7) -0.035(8) 0.031(9) -0.065(14)
C12 0.168(14) 0.103(10) 0.081(8) -0.051(8) -0.050(9) 0.002(9)
C13 0.046(5) 0.047(4) 0.043(4) -0.002(3) 0.005(3) -0.003(4)
C14 0.041(4) 0.056(5) 0.035(4) -0.003(3) 0.003(3) 0.004(4)
C15 0.061(6) 0.064(6) 0.075(7) -0.004(5) -0.003(5) 0.018(5)
C16 0.093(8) 0.064(6) 0.054(5) 0.012(4) -0.008(5) -0.002(5)
C17 0.095(8) 0.075(6) 0.045(5) 0.003(4) 0.006(5) 0.005(6)
C18 0.055(5) 0.042(4) 0.048(4) 0.000(3) 0.019(4) 0.000(3)
C19 0.091(7) 0.057(6) 0.057(6) -0.003(5) 0.003(5) -0.016(5)
C20 0.084(7) 0.077(7) 0.052(5) 0.000(5) -0.005(5) 0.016(5)
C21 0.116(9) 0.054(6) 0.065(6) -0.010(5) 0.020(6) 0.005(6)
O1 0.052(3) 0.054(3) 0.075(4) 0.007(3) 0.011(3) 0.008(3)
O2 0.204(12) 0.084(6) 0.121(8) -0.007(6) 0.050(8) -0.057(7)
O19 0.140(7) 0.075(5) 0.081(5) 0.026(4) -0.041(5) -0.011(5)
O20 0.107(7) 0.171(9) 0.098(6) -0.002(6) 0.054(6) 0.035(6)
O21 0.138(7) 0.065(4) 0.116(7) -0.039(5) 0.013(5) -0.035(5)
Mn2 0.0459(8) 0.0448(7) 0.0415(7) 0.0015(6) 0.0033(5) -0.0024(6)
S2 0.107(2) 0.108(2) 0.084(2) 0.0041(17) 0.0164(17) 0.0248(19)
C31 0.058(5) 0.042(4) 0.040(4) -0.002(3) 0.007(3) -0.002(4)
C32 0.051(5) 0.047(4) 0.048(4) -0.006(3) 0.009(4) 0.005(4)
C33 0.045(5) 0.054(5) 0.053(5) -0.007(4) 0.009(4) 0.000(4)
C34 0.040(5) 0.073(6) 0.040(4) -0.010(4) 0.007(3) -0.010(4)
C35 0.068(6) 0.064(5) 0.045(5) 0.002(4) 0.006(4) -0.021(5)
C36 0.059(6) 0.052(5) 0.048(5) 0.009(4) 0.006(4) -0.002(4)
C37 0.051(6) 0.110(10) 0.140(11) -0.006(8) 0.021(6) 0.028(6)
C38 0.054(5) 0.042(4) 0.051(4) -0.009(3) -0.004(4) 0.013(4)
C39 0.040(5) 0.069(6) 0.062(5) 0.000(4) 0.006(4) 0.011(4)
C40 0.031(4) 0.059(5) 0.056(5) 0.005(4) 0.012(3) -0.004(3)
C41 0.065(7) 0.114(10) 0.117(11) 0.042(9) 0.015(7) -0.020(7)
C42 0.072(7) 0.118(10) 0.078(8) 0.022(7) 0.022(6) 0.019(7)
C43 0.054(5) 0.058(5) 0.051(5) -0.005(4) 0.000(4) 0.004(4)
C44 0.052(6) 0.115(9) 0.065(6) -0.013(6) -0.001(5) 0.009(5)
C45 0.083(9) 0.174(13) 0.056(6) -0.013(7) 0.004(6) 0.024(8)
C46 0.093(9) 0.132(11) 0.067(7) -0.013(7) -0.012(7) 0.016(8)
C47 0.076(7) 0.090(8) 0.092(9) 0.001(6) -0.009(7) 0.011(6)
C48 0.024(4) 0.056(5) 0.070(6) -0.018(4) 0.002(4) 0.003(3)
C49 0.078(7) 0.058(6) 0.072(6) 0.006(5) 0.000(5) -0.010(5)
C50 0.054(5) 0.049(5) 0.066(5) 0.013(4) 0.003(4) 0.006(4)
C51 0.040(5) 0.095(7) 0.057(5) 0.011(5) 0.004(4) -0.007(4)
O31 0.078(4) 0.052(3) 0.068(4) -0.007(3) 0.003(3) 0.012(3)
O32 0.041(4) 0.091(5) 0.072(4) -0.005(3) 0.015(3) -0.008(3)
O49 0.118(6) 0.087(5) 0.096(6) -0.039(5) 0.012(5) 0.006(5)
O50 0.080(5) 0.085(5) 0.080(5) 0.034(4) 0.003(4) -0.006(4)
O51 0.062(5) 0.165(8) 0.084(5) 0.015(5) -0.002(4) 0.002(5)
B1 0.064(7) 0.070(7) 0.067(7) 0.017(6) 0.012(5) 0.005(6)
F11 0.136(6) 0.092(5) 0.156(7) 0.053(5) 0.072(5) 0.036(4)
F12 0.069(4) 0.125(6) 0.164(7) 0.046(5) 0.007(4) -0.005(4)
F13 0.43(2) 0.236(13) 0.074(6) -0.035(7) 0.066(9) -0.096(14)
F14 0.066(4) 0.087(4) 0.197(8) 0.027(5) 0.035(4) 0.013(3)
B2 0.150(14) 0.077(9) 0.063(8) -0.017(7) 0.022(9) -0.027(10)
F21 0.169(9) 0.120(7) 0.198(10) -0.051(7) 0.052(8) -0.027(6)
F22 0.344(16) 0.148(8) 0.111(7) -0.071(6) 0.070(8) -0.084(9)
F23 0.267(17) 0.208(13) 0.230(16) -0.015(12) -0.044(13) 0.022(12)
F24 0.232(12) 0.361(18) 0.099(7) -0.037(9) 0.069(8) -0.090(13)

loop_
_atom_type_symbol
_atom_type_scat_dispersion_real
_atom_type_scat_dispersion_imag
_atom_type_scat_Cromer_Mann_a1
_atom_type_scat_Cromer_Mann_b1
_atom_type_scat_Cromer_Mann_a2
_atom_type_scat_Cromer_Mann_b2
_atom_type_scat_Cromer_Mann_a3
_atom_type_scat_Cromer_Mann_b3
_atom_type_scat_Cromer_Mann_a4
_atom_type_scat_Cromer_Mann_b4
_atom_type_scat_Cromer_Mann_c
_atom_type_scat_source
C 0.0181 0.0091 2.3100 20.8439 1.0200 10.2075 1.5886 0.5687 0.8650 51.6512 0.2156 'International Tables Vol C 4.2.6.8 and 6.1.1.4'
H 0.0000 0.0000 0.4930 10.5109 0.3229 26.1257 0.1402 3.1424 0.0408 57.7998 0.0030 'International Tables Vol C 4.2.6.8 and 6.1.1.4'
B 0.0090 0.0039 2.0545 23.2185 1.3326 1.0210 1.0979 60.3498 0.7068 0.1403 -0.1932 'International Tables Vol C 4.2.6.8 and 6.1.1.4'
F 0.0727 0.0534 3.5392 10.2825 2.6412 4.2944 1.5170 0.2615 1.0243 26.1476 0.2776 'International Tables Vol C 4.2.6.8 and 6.1.1.4'
Mn -0.5299 2.8052 11.2819 5.3409 7.3573 0.3432 3.0193 17.8674 2.2441 83.7543 1.0896 'International Tables Vol C 4.2.6.8 and 6.1.1.4'
O 0.0492 0.0322 3.0485 13.2771 2.2868 5.7011 1.5463 0.3239 0.8670 32.9089 0.2508 'International Tables Vol C 4.2.6.8 and 6.1.1.4'
S 0.3331 0.5567 6.9053 1.4679 5.2034 22.2151 1.4379 0.2536 1.5863 56.1720 0.8669 'International Tables Vol C 4.2.6.8 and 6.1.1.4'

loop_
_geom_angle_atom_site_label_1
_geom_angle_atom_site_label_2
_geom_angle_atom_site_label_3
_geom_angle
_geom_angle_publ_flag
C1 Mn1 C2 38.0(3) yes
C1 Mn1 C3 68.6(3) yes
C2 Mn1 C3 37.9(3) yes
C1 Mn1 C4 79.1(3) yes
C2 Mn1 C4 66.4(3) yes
C3 Mn1 C4 36.5(4) yes
C1 Mn1 C5 67.6(3) yes
C2 Mn1 C5 79.4(4) yes
C3 Mn1 C5 66.8(4) yes
C4 Mn1 C5 36.4(4) yes
C1 Mn1 C6 37.6(3) yes
C2 Mn1 C6 67.7(3) yes
C3 Mn1 C6 79.9(4) yes
C4 Mn1 C6 66.2(4) yes
C5 Mn1 C6 37.2(3) yes
C1 Mn1 C19 102.6(4) yes
C2 Mn1 C19 87.2(4) yes
C3 Mn1 C19 101.4(5) yes
C4 Mn1 C19 135.0(5) yes
C5 Mn1 C19 166.5(4) yes
C1 Mn1 C20 99.0(4) yes
C2 Mn1 C20 133.8(4) yes
C3 Mn1 C20 165.4(4) yes
C4 Mn1 C20 136.1(4) yes
C5 Mn1 C20 101.9(4) yes
C1 Mn1 C21 162.2(4) yes
C2 Mn1 C21 133.6(4) yes
C3 Mn1 C21 97.9(4) yes
C4 Mn1 C21 83.2(4) yes
C5 Mn1 C21 96.8(4) yes
C6 Mn1 C19 137.4(4) yes
C6 Mn1 C20 85.6(4) yes
C19 Mn1 C20 88.5(5) yes
C6 Mn1 C21 131.1(4) yes
C19 Mn1 C21 91.2(4) yes
C20 Mn1 C21 92.5(5) yes
C9 S1 C12 93.8(6) yes
Mn1 C1 C2 70.2(5) yes
Mn1 C1 C6 70.4(4) yes
C2 C1 C6 117.5(8) yes
Mn1 C1 C8 130.5(5) yes
C2 C1 C8 122.7(7) yes
C6 C1 C8 119.8(7) yes
Mn1 C2 C1 71.7(4) yes
Mn1 C2 C3 71.6(5) yes
C1 C2 C3 120.8(8) yes
Mn1 C2 H21 129.2 no
C1 C2 H21 119.6 no
C3 C2 H21 119.6 no
Mn1 C3 C2 70.5(5) yes
Mn1 C3 C4 74.7(5) yes
C2 C3 C4 119.7(9) yes
Mn1 C3 H31 126.8 no
C2 C3 H31 120.1 no
C4 C3 H31 120.2 no
Mn1 C4 C3 68.7(5) yes
Mn1 C4 C5 68.9(5) yes
C3 C4 C5 119.3(8) yes
Mn1 C4 O2 131.5(8) yes
C3 C4 O2 114.5(11) yes
C5 C4 O2 126.0(11) yes
Mn1 C5 C4 74.7(5) yes
Mn1 C5 C6 70.8(5) yes
C4 C5 C6 121.1(8) yes
Mn1 C5 H51 126.7 no
C4 C5 H51 119.8 no
C6 C5 H51 119.1 no
Mn1 C6 C1 71.9(4) yes
Mn1 C6 C5 72.0(5) yes
C1 C6 C5 121.1(8) yes
Mn1 C6 H61 128.7 no
C1 C6 H61 119.5 no
C5 C6 H61 119.3 no
O2 C7 H71 110.3 no
O2 C7 H72 107.8 no
H71 C7 H72 109.3 no
O2 C7 H73 109.4 no
H71 C7 H73 111.4 no
H72 C7 H73 108.7 no
C1 C8 C9 108.6(6) yes
C1 C8 C13 112.2(6) yes
C9 C8 C13 110.2(6) yes
C1 C8 O1 104.5(6) yes
C9 C8 O1 109.5(6) yes
C13 C8 O1 111.7(6) yes
C8 C9 S1 121.1(6) yes
C8 C9 C10 127.0(8) yes
S1 C9 C10 111.9(7) yes
C9 C10 C11 112.1(10) yes
C9 C10 H101 124.4 no
C11 C10 H101 123.5 no
C10 C11 C12 112.1(11) yes
C10 C11 H111 124.0 no
C12 C11 H111 123.9 no
C11 C12 S1 110.1(8) yes
C11 C12 H121 124.7 no
S1 C12 H121 125.2 no
C8 C13 C14 122.2(7) yes
C8 C13 C18 119.5(7) yes
C14 C13 C18 118.3(7) yes
C13 C14 C15 118.5(7) yes
C13 C14 H141 120.7 no
C15 C14 H141 120.9 no
C14 C15 C16 122.1(8) yes
C14 C15 H151 119.2 no
C16 C15 H151 118.7 no
C15 C16 C17 120.2(9) yes
C15 C16 H161 120.4 no
C17 C16 H161 119.4 no
C16 C17 C18 122.3(9) yes
C16 C17 H171 119.0 no
C18 C17 H171 118.7 no
C13 C18 C17 118.5(8) yes
C13 C18 H181 120.7 no
C17 C18 H181 120.8 no
Mn1 C19 O19 178.0(9) yes
Mn1 C20 O20 177.8(10) yes
Mn1 C21 O21 177.4(10) yes
C8 O1 H1 110.1 no
C7 O2 C4 123.0(17) yes
C31 Mn2 C32 37.4(3) yes
C31 Mn2 C33 67.8(3) yes
C32 Mn2 C33 37.1(3) yes
C31 Mn2 C34 78.9(3) yes
C32 Mn2 C34 65.7(3) yes
C33 Mn2 C34 36.6(3) yes
C31 Mn2 C35 67.9(3) yes
C32 Mn2 C35 79.0(3) yes
C33 Mn2 C35 67.1(3) yes
C34 Mn2 C35 36.8(3) yes
C31 Mn2 C36 38.0(3) yes
C32 Mn2 C36 67.1(3) yes
C33 Mn2 C36 79.4(3) yes
C34 Mn2 C36 66.0(3) yes
C35 Mn2 C36 37.0(3) yes
C31 Mn2 C49 100.3(4) yes
C32 Mn2 C49 134.2(4) yes
C33 Mn2 C49 166.7(4) yes
C34 Mn2 C49 138.1(4) yes
C35 Mn2 C49 103.5(4) yes
C31 Mn2 C50 102.3(3) yes
C32 Mn2 C50 86.2(4) yes
C33 Mn2 C50 98.5(4) yes
C34 Mn2 C50 131.9(4) yes
C35 Mn2 C50 164.7(4) yes
C31 Mn2 C51 163.5(4) yes
C32 Mn2 C51 135.7(4) yes
C33 Mn2 C51 100.6(4) yes
C34 Mn2 C51 84.9(4) yes
C35 Mn2 C51 97.2(4) yes
C36 Mn2 C49 87.5(4) yes
C36 Mn2 C50 138.3(4) yes
C49 Mn2 C50 89.6(4) yes
C36 Mn2 C51 130.9(4) yes
C49 Mn2 C51 89.8(5) yes
C50 Mn2 C51 90.6(4) yes
C39 S2 C42 94.0(6) yes
Mn2 C31 C32 69.5(5) yes
Mn2 C31 C36 70.2(5) yes
C32 C31 C36 116.1(7) yes
Mn2 C31 C38 129.8(5) yes
C32 C31 C38 122.4(7) yes
C36 C31 C38 121.5(7) yes
Mn2 C32 C31 73.1(5) yes
Mn2 C32 C33 74.8(5) yes
C31 C32 C33 124.7(7) yes
Mn2 C32 H321 126.3 no
C31 C32 H321 117.8 no
C33 C32 H321 117.6 no
Mn2 C33 C32 68.1(4) yes
Mn2 C33 C34 74.8(5) yes
C32 C33 C34 118.2(7) yes
Mn2 C33 H331 127.9 no
C32 C33 H331 120.9 no
C34 C33 H331 120.9 no
Mn2 C34 C33 68.6(4) yes
Mn2 C34 C35 68.7(4) yes
C33 C34 C35 118.9(7) yes
Mn2 C34 O32 132.2(6) yes
C33 C34 O32 123.8(8) yes
C35 C34 O32 117.2(7) yes
Mn2 C35 C34 74.5(5) yes
Mn2 C35 C36 68.9(5) yes
C34 C35 C36 119.1(7) yes
Mn2 C35 H351 128.0 no
C34 C35 H351 120.6 no
C36 C35 H351 120.3 no
Mn2 C36 C31 71.8(4) yes
Mn2 C36 C35 74.1(5) yes
C31 C36 C35 122.7(8) yes
Mn2 C36 H361 127.3 no
C31 C36 H361 118.6 no
C35 C36 H361 118.6 no
O32 C37 H371 109.5 no
O32 C37 H372 109.5 no
H371 C37 H372 109.3 no
O32 C37 H373 109.6 no
H371 C37 H373 109.5 no
H372 C37 H373 109.5 no
C31 C38 C39 111.6(6) yes
C31 C38 C43 109.4(6) yes
C39 C38 C43 111.1(7) yes
C31 C38 O31 108.8(6) yes
C39 C38 O31 105.3(7) yes
C43 C38 O31 110.6(6) yes
C38 C39 S2 120.2(6) yes
C38 C39 C40 126.5(7) yes
S2 C39 C40 113.3(6) yes
C39 C40 C41 102.4(8) yes
C39 C40 H401 128.5 no
C41 C40 H401 129.1 no
C40 C41 C42 113.0(10) yes
C40 C41 H411 122.7 no
C42 C41 H411 124.3 no
C41 C42 S2 117.3(9) yes
C41 C42 H421 120.7 no
S2 C42 H421 121.9 no
C38 C43 C44 123.9(8) yes
C38 C43 C48 120.6(7) yes
C44 C43 C48 115.3(8) yes
C43 C44 C45 119.4(9) yes
C43 C44 H441 119.9 no
C45 C44 H441 120.7 no
C44 C45 C46 119.8(10) yes
C44 C45 H451 120.6 no
C46 C45 H451 119.6 no
C45 C46 C47 121.0(11) yes
C45 C46 H461 119.7 no
C47 C46 H461 119.3 no
C46 C47 C48 121.1(11) yes
C46 C47 H471 120.0 no
C48 C47 H471 118.9 no
C43 C48 C47 122.8(9) yes
C43 C48 H481 118.2 no
C47 C48 H481 119.0 no
Mn2 C49 O49 178.1(9) yes
Mn2 C50 O50 178.4(8) yes
Mn2 C51 O51 178.1(8) yes
C38 O31 H2 109.1 no
C37 O32 C34 119.1(7) yes
F11 B1 F12 111.0(9) yes
F11 B1 F13 110.1(11) yes
F12 B1 F13 106.8(11) yes
F11 B1 F14 108.7(9) yes
F12 B1 F14 107.2(10) yes
F13 B1 F14 113.1(12) yes
F21 B2 F22 117.4(15) yes
F21 B2 F23 95.6(13) yes
F22 B2 F23 101.7(15) yes
F21 B2 F24 111.0(13) yes
F22 B2 F24 123.7(15) yes
F23 B2 F24 100.5(17) yes

loop_
_geom_bond_atom_site_label_1
_geom_bond_atom_site_label_2
_geom_bond_distance
_geom_bond_publ_flag
Mn1 C1 2.195(8) yes
Mn1 C2 2.175(8) yes
Mn1 C3 2.190(10) yes
Mn1 C4 2.267(9) yes
Mn1 C5 2.191(9) yes
Mn1 C6 2.176(8) yes
Mn1 C19 1.812(10) yes
Mn1 C20 1.755(12) yes
Mn1 C21 1.833(11) yes
S1 C9 1.694(9) yes
S1 C12 1.670(16) yes
C1 C2 1.425(11) yes
C1 C6 1.410(12) yes
C1 C8 1.510(11) yes
C2 C3 1.416(12) yes
C2 H21 0.950 no
C3 C4 1.399(14) yes
C3 H31 0.953 no
C4 C5 1.395(14) yes
C4 O2 1.322(12) yes
C5 C6 1.392(13) yes
C5 H51 0.950 no
C6 H61 0.953 no
C7 O2 1.403(10) yes
C7 H71 0.936 no
C7 H72 0.967 no
C7 H73 0.943 no
C8 C9 1.515(11) yes
C8 C13 1.536(11) yes
C8 O1 1.423(9) yes
C9 C10 1.358(13) yes
C10 C11 1.414(16) yes
C10 H101 0.951 no
C11 C12 1.42(2) yes
C11 H111 0.950 no
C12 H121 0.952 no
C13 C14 1.411(11) yes
C13 C18 1.438(11) yes
C14 C15 1.361(12) yes
C14 H141 0.952 no
C15 C16 1.367(14) yes
C15 H151 0.949 no
C16 C17 1.326(14) yes
C16 H161 0.947 no
C17 C18 1.367(12) yes
C17 H171 0.950 no
C18 H181 0.950 no
C19 O19 1.142(11) yes
C20 O20 1.191(13) yes
C21 O21 1.132(11) yes
O1 H1 0.813 no
Mn2 C31 2.177(8) yes
Mn2 C32 2.132(8) yes
Mn2 C33 2.218(8) yes
Mn2 C34 2.299(8) yes
Mn2 C35 2.222(8) yes
Mn2 C36 2.156(8) yes
Mn2 C49 1.806(11) yes
Mn2 C50 1.811(9) yes
Mn2 C51 1.789(9) yes
S2 C39 1.693(9) yes
S2 C42 1.596(14) yes
C31 C32 1.382(10) yes
C31 C36 1.410(11) yes
C31 C38 1.530(11) yes
C32 C33 1.385(11) yes
C32 H321 0.950 no
C33 C34 1.422(11) yes
C33 H331 0.950 no
C34 C35 1.429(12) yes
C34 O32 1.321(9) yes
C35 C36 1.389(12) yes
C35 H351 0.952 no
C36 H361 0.948 no
C37 O32 1.407(13) yes
C37 H371 0.951 no
C37 H372 0.951 no
C37 H373 0.949 no
C38 C39 1.528(12) yes
C38 C43 1.551(11) yes
C38 O31 1.424(9) yes
C39 C40 1.499(12) yes
C40 C41 1.554(15) yes
C40 H401 0.951 no
C41 C42 1.329(18) yes
C41 H411 0.951 no
C42 H421 0.956 no
C43 C44 1.357(13) yes
C43 C48 1.451(11) yes
C44 C45 1.395(15) yes
C44 H441 0.952 no
C45 C46 1.345(17) yes
C45 H451 0.955 no
C46 C47 1.322(17) yes
C46 H461 0.949 no
C47 C48 1.251(14) yes
C47 H471 0.956 no
C48 H481 0.955 no
C49 O49 1.159(11) yes
C50 O50 1.137(10) yes
C51 O51 1.153(11) yes
O31 H2 0.822 no
B1 F11 1.339(12) yes
B1 F12 1.370(13) yes
B1 F13 1.330(15) yes
B1 F14 1.331(13) yes
B2 F21 1.344(18) yes
B2 F22 1.250(15) yes
B2 F23 1.39(2) yes
B2 F24 1.271(17) yes
